data_1520477
loop_
_publ_author_name
'Tizzard, G.'
'Ling, S.'
'Threlfall, T.'
'Coles, S.'

_publ_section_title
;
 (E)-3,5-difluoro-N-(3,4,5-trifluorobenzylidene)aniline
;
_journal_name_full 'Crystal Structure Report Archive'
_journal_page_first 1420
_journal_year 2010
_chemical_formula_sum 'C13 H0 F5 N'
_chemical_formula_weight 265.14
_space_group_IT_number 2
_symmetry_space_group_name_Hall '-P 1'
_symmetry_space_group_name_H-M 'P -1'
_atom_sites_solution_hydrogens geom
_atom_sites_solution_primary direct
_atom_sites_solution_secondary difmap
_cell_angle_alpha 87.348(7)
_cell_angle_beta 90.00
_cell_angle_gamma 90.00
_cell_formula_units_Z 8
_cell_length_a 7.1359(12)
_cell_length_b 15.247(2)
_cell_length_c 20.576(3)
_cell_measurement_temperature 120(2)
_cell_volume 2236.3(6)
_computing_structure_refinement 'SHELXL-97 (Sheldrick, 2008)'
_diffrn_ambient_temperature 120(2)
_diffrn_measured_fraction_theta_full 0.979
_diffrn_measured_fraction_theta_max 0.979
_diffrn_radiation_monochromator graphite
_diffrn_radiation_source 'fine-focus sealed tube'
_diffrn_radiation_type MoK\a
_diffrn_radiation_wavelength 0.71073
_diffrn_reflns_av_R_equivalents 0.1805
_diffrn_reflns_av_sigmaI/netI 0.2034
_diffrn_reflns_limit_h_max 8
_diffrn_reflns_limit_h_min -8
_diffrn_reflns_limit_k_max 18
_diffrn_reflns_limit_k_min -18
_diffrn_reflns_limit_l_max 24
_diffrn_reflns_limit_l_min -24
_diffrn_reflns_number 23969
_diffrn_reflns_theta_full 25.00
_diffrn_reflns_theta_max 25.00
_diffrn_reflns_theta_min 2.97
_exptl_absorpt_coefficient_mu 0.153
_exptl_absorpt_correction_T_max 0.9970
_exptl_absorpt_correction_T_min 0.9585
_exptl_crystal_density_diffrn 1.575
_exptl_crystal_density_method 'not measured'
_exptl_crystal_F_000 1040
_exptl_crystal_size_max 0.28
_exptl_crystal_size_mid 0.14
_exptl_crystal_size_min 0.02
_refine_diff_density_max 0.522
_refine_diff_density_min -0.387
_refine_diff_density_rms 0.093
_refine_ls_extinction_method none
_refine_ls_goodness_of_fit_ref 0.988
_refine_ls_hydrogen_treatment mixed
_refine_ls_matrix_type full
_refine_ls_number_parameters 685
_refine_ls_number_reflns 7705
_refine_ls_number_restraints 0
_refine_ls_restrained_S_all 0.988
_refine_ls_R_factor_all 0.2679
_refine_ls_R_factor_gt 0.1037
_refine_ls_shift/su_max 0.002
_refine_ls_shift/su_mean 0.000
_refine_ls_structure_factor_coef Fsqd
_refine_ls_weighting_details 'calc w=1/[\s^2^(Fo^2^)+(0.1235P)^2^+0.0000P] where P=(Fo^2^+2Fc^2^)/3'
_refine_ls_weighting_scheme calc
_refine_ls_wR_factor_gt 0.2289
_refine_ls_wR_factor_ref 0.3234
_reflns_number_gt 2624
_reflns_number_total 7705
_reflns_threshold_expression >2\s(I)
_cod_data_source_file eCrystal-1420.cif
_cod_data_source_block 2010sl0001a
_cod_depositor_comments
;
Citation :
Tizzard, G and Ling, S and Threlfall, T and Coles, S (2010) 
University of Southampton, Crystal Structure Report Archive. 
(doi:10.5258/ecrystals/1420)

More at:
http://ecrystals.chem.soton.ac.uk/1420/
;
_cod_original_cell_volume 2236.4(6)
_cod_database_code 1520477

loop_
_symmetry_equiv_pos_as_xyz
'x, y, z'
'-x, -y, -z'

loop_
_atom_site_label
_atom_site_type_symbol
_atom_site_fract_x
_atom_site_fract_y
_atom_site_fract_z
_atom_site_U_iso_or_equiv
_atom_site_adp_type
_atom_site_occupancy
_atom_site_symmetry_multiplicity
_atom_site_calc_flag
_atom_site_refinement_flags
_atom_site_disorder_assembly
_atom_site_disorder_group
F1 F 0.1000(7) 0.1053(3) 0.5027(2) 0.0543(14) Uani 1 1 d . . .
F17 F 0.8473(7) 0.3998(3) 0.4989(2) 0.0549(14) Uani 1 1 d . . .
F3 F 0.2781(7) -0.2743(3) 0.1773(2) 0.0597(15) Uani 1 1 d . . .
F19 F 0.9477(6) 0.7385(3) 0.9500(2) 0.0513(14) Uani 1 1 d . . .
F12 F 0.6518(7) 0.3985(4) -0.0015(2) 0.0589(15) Uani 1 1 d . . .
F6 F 0.3984(7) 0.1058(3) 0.0025(2) 0.0563(14) Uani 1 1 d . . .
F15 F 0.6482(7) 0.5752(3) 0.4909(2) 0.0509(14) Uani 1 1 d . . .
F5 F 0.1268(7) -0.0710(3) 0.0091(2) 0.0604(16) Uani 1 1 d . . .
F20 F 0.8537(7) 0.5748(3) 0.9905(2) 0.0533(14) Uani 1 1 d . . .
F10 F 0.3745(7) -0.0714(3) -0.4909(2) 0.0595(16) Uani 1 1 d . . .
F18 F 1.0358(6) 0.7769(3) 0.8259(2) 0.0504(14) Uani 1 1 d . . .
F14 F 0.5517(6) 0.7393(3) 0.4503(2) 0.0495(13) Uani 1 1 d . . .
F13 F 0.4646(6) 0.7780(3) 0.3256(2) 0.0461(13) Uani 1 1 d . . .
F16 F 1.0350(7) 0.1887(3) 0.6586(2) 0.0532(14) Uani 1 1 d . . .
F8 F 0.2197(7) -0.2749(3) -0.3229(2) 0.0519(14) Uani 1 1 d . . .
F7 F 0.2073(7) 0.3153(4) -0.1578(2) 0.0634(15) Uani 1 1 d . . .
F2 F 0.2924(7) 0.3144(4) 0.3415(2) 0.0609(15) Uani 1 1 d . . .
F11 F 0.4667(7) 0.1889(3) 0.1580(2) 0.0542(14) Uani 1 1 d . . .
F4 F 0.2121(7) -0.2337(3) 0.0529(2) 0.0567(15) Uani 1 1 d . . .
F9 F 0.2875(7) -0.2347(3) -0.4467(2) 0.0582(15) Uani 1 1 d . . .
N1 N 0.2912(9) 0.0133(5) -0.2110(3) 0.045(2) Uani 1 1 d . . .
N2 N 0.5358(9) 0.4913(5) 0.2122(3) 0.0393(18) Uani 1 1 d . . .
N3 N 0.9619(9) 0.4907(4) 0.7115(3) 0.0371(18) Uani 1 1 d . . .
N4 N 0.2085(9) 0.0140(5) 0.2901(3) 0.045(2) Uani 1 1 d . . .
C32 C 0.6025(11) 0.5911(6) 0.4270(4) 0.034(2) Uani 1 1 d . . .
C28 C 0.5661(10) 0.5448(6) 0.3187(4) 0.034(2) Uani 1 1 d . . .
C22 C 0.3444(10) 0.0611(6) -0.1026(4) 0.040(2) Uani 1 1 d . . .
H22 H 0.3684 0.0023 -0.0877 0.047 Uiso 1 1 calc R . .
C41 C 0.9321(10) 0.5450(5) 0.8188(4) 0.031(2) Uani 1 1 d . . .
C50 C 0.9386(10) 0.2916(6) 0.5763(4) 0.035(2) Uani 1 1 d . . .
H50 H 0.9322 0.2477 0.5451 0.042 Uiso 1 1 calc R . .
C30 C 0.5093(10) 0.6939(6) 0.3420(3) 0.030(2) Uani 1 1 d . . .
C51 C 0.8978(10) 0.3808(6) 0.5612(4) 0.036(2) Uani 1 1 d . . .
C9 C 0.1571(11) 0.0608(7) 0.3975(4) 0.051(3) Uani 1 1 d . . .
H9 H 0.1307 0.0019 0.4117 0.062 Uiso 1 1 calc R . .
C1 C 0.1751(11) 0.0266(6) 0.2286(4) 0.040(2) Uani 1 1 d . . .
H1 H 0.1421 0.0840 0.2128 0.049 Uiso 1 1 calc R . .
C3 C 0.2284(11) -0.1265(6) 0.2040(4) 0.045(2) Uani 1 1 d . . .
H3 H 0.2508 -0.1409 0.2487 0.054 Uiso 1 1 calc R . .
C17 C 0.3404(11) -0.0885(6) -0.4282(4) 0.035(2) Uani 1 1 d . . .
C37 C 0.5610(11) 0.2919(7) 0.0752(4) 0.045(2) Uani 1 1 d . . .
H37 H 0.5642 0.2487 0.0435 0.054 Uiso 1 1 calc R . .
C34 C 0.5472(10) 0.4218(6) 0.1693(3) 0.033(2) Uani 1 1 d . . .
C49 C 0.9898(11) 0.2732(7) 0.6419(4) 0.044(2) Uani 1 1 d . . .
C39 C 0.5958(10) 0.4422(5) 0.1046(4) 0.032(2) Uani 1 1 d . . .
H39 H 0.6219 0.5012 0.0905 0.038 Uiso 1 1 calc R . .
C45 C 0.9879(11) 0.6926(6) 0.8435(4) 0.042(2) Uani 1 1 d . . .
C2 C 0.1852(11) -0.0412(6) 0.1835(4) 0.038(2) Uani 1 1 d . . .
C27 C 0.5826(10) 0.4754(6) 0.2720(4) 0.035(2) Uani 1 1 d . . .
H27 H 0.6275 0.4190 0.2859 0.042 Uiso 1 1 calc R . .
C23 C 0.3507(11) 0.1299(7) -0.0606(4) 0.046(3) Uani 1 1 d . . .
C42 C 0.8894(11) 0.5271(6) 0.8839(4) 0.039(2) Uani 1 1 d . . .
H42 H 0.8566 0.4691 0.8984 0.046 Uiso 1 1 calc R . .
C11 C 0.1958(10) 0.2157(6) 0.4250(4) 0.041(2) Uani 1 1 d . . .
H11 H 0.1925 0.2603 0.4557 0.049 Uiso 1 1 calc R . .
C43 C 0.8939(11) 0.5905(6) 0.9259(4) 0.039(2) Uani 1 1 d . . .
C10 C 0.1530(11) 0.1278(7) 0.4403(3) 0.046(3) Uani 1 1 d . . .
C38 C 0.6053(11) 0.3768(6) 0.0620(4) 0.038(2) Uani 1 1 d . . .
C6 C 0.1609(11) -0.0850(7) 0.0743(4) 0.045(2) Uani 1 1 d . . .
C31 C 0.5552(12) 0.6763(6) 0.4067(4) 0.042(2) Uani 1 1 d . . .
C48 C 0.9992(10) 0.3348(6) 0.6870(4) 0.035(2) Uani 1 1 d . . .
H48 H 1.0373 0.3193 0.7302 0.042 Uiso 1 1 calc R . .
C47 C 0.9522(10) 0.4214(6) 0.6692(4) 0.034(2) Uani 1 1 d . . .
C7 C 0.1481(11) -0.0207(6) 0.1170(4) 0.044(2) Uani 1 1 d . . .
H7 H 0.1148 0.0374 0.1026 0.053 Uiso 1 1 calc R . .
C16 C 0.3490(11) -0.0211(5) -0.3830(4) 0.038(2) Uani 1 1 d . . .
H16 H 0.3773 0.0375 -0.3976 0.046 Uiso 1 1 calc R . .
C13 C 0.2450(11) 0.1694(6) 0.3153(4) 0.038(2) Uani 1 1 d . . .
H13 H 0.2760 0.1858 0.2715 0.046 Uiso 1 1 calc R . .
C46 C 0.9842(11) 0.6297(6) 0.7979(4) 0.038(2) Uani 1 1 d . . .
H46 H 1.0159 0.6435 0.7538 0.046 Uiso 1 1 calc R . .
C5 C 0.2003(10) -0.1706(6) 0.0940(4) 0.036(2) Uani 1 1 d . . .
C52 C 0.9040(10) 0.4440(6) 0.6053(4) 0.036(2) Uani 1 1 d . . .
H52 H 0.8756 0.5032 0.5925 0.043 Uiso 1 1 calc R . .
C15 C 0.3153(12) -0.0412(7) -0.3163(4) 0.044(2) Uani 1 1 d . . .
C14 C 0.3283(12) 0.0274(6) -0.2702(4) 0.051(3) Uani 1 1 d . . .
H14 H 0.3659 0.0847 -0.2851 0.061 Uiso 1 1 calc R . .
C20 C 0.2708(11) -0.1265(6) -0.2969(4) 0.041(2) Uani 1 1 d . . .
H20 H 0.2470 -0.1406 -0.2522 0.050 Uiso 1 1 calc R . .
C12 C 0.2434(12) 0.2306(7) 0.3605(4) 0.050(2) Uani 1 1 d . . .
C40 C 0.9201(10) 0.4752(5) 0.7715(4) 0.033(2) Uani 1 1 d . . .
H40 H 0.8809 0.4180 0.7858 0.039 Uiso 1 1 calc R . .
C35 C 0.4987(11) 0.3343(6) 0.1875(4) 0.039(2) Uani 1 1 d . . .
H35 H 0.4599 0.3180 0.2306 0.047 Uiso 1 1 calc R . .
C25 C 0.2545(12) 0.2312(6) -0.1401(4) 0.042(2) Uani 1 1 d . . .
C21 C 0.3013(11) 0.0822(6) -0.1677(4) 0.039(2) Uani 1 1 d . . .
C18 C 0.2970(11) -0.1720(6) -0.4051(4) 0.042(2) Uani 1 1 d . . .
C19 C 0.2601(11) -0.1909(6) -0.3402(4) 0.035(2) Uani 1 1 d . . .
C44 C 0.9460(11) 0.6741(6) 0.9076(4) 0.039(2) Uani 1 1 d . . .
C36 C 0.5101(11) 0.2733(6) 0.1398(4) 0.034(2) Uani 1 1 d . . .
C26 C 0.2532(10) 0.1690(6) -0.1859(4) 0.041(2) Uani 1 1 d . . .
H26 H 0.2200 0.1844 -0.2296 0.049 Uiso 1 1 calc R . .
C33 C 0.6092(11) 0.5263(6) 0.3850(3) 0.036(2) Uani 1 1 d . . .
H33 H 0.6427 0.4684 0.3997 0.043 Uiso 1 1 calc R . .
C8 C 0.2017(11) 0.0825(6) 0.3323(4) 0.037(2) Uani 1 1 d . . .
C29 C 0.5162(10) 0.6308(5) 0.2986(4) 0.034(2) Uani 1 1 d . . .
H29 H 0.4871 0.6445 0.2542 0.041 Uiso 1 1 calc R . .
C24 C 0.3057(10) 0.2161(6) -0.0741(4) 0.041(2) Uani 1 1 d . . .
H24 H 0.3085 0.2602 -0.0430 0.049 Uiso 1 1 calc R . .
C4 C 0.2383(11) -0.1884(6) 0.1600(5) 0.048(3) Uani 1 1 d . . .

loop_
_atom_site_aniso_label
_atom_site_aniso_U_11
_atom_site_aniso_U_22
_atom_site_aniso_U_33
_atom_site_aniso_U_23
_atom_site_aniso_U_13
_atom_site_aniso_U_12
F1 0.068(3) 0.064(4) 0.030(3) 0.005(2) 0.013(2) 0.006(3)
F17 0.070(3) 0.065(4) 0.030(3) -0.003(2) -0.013(2) 0.006(3)
F3 0.078(4) 0.049(4) 0.050(3) 0.007(3) -0.004(3) 0.000(3)
F19 0.063(3) 0.062(4) 0.031(3) -0.018(3) 0.001(2) 0.002(3)
F12 0.082(4) 0.070(4) 0.025(3) 0.002(3) 0.009(2) -0.008(3)
F6 0.074(4) 0.067(4) 0.027(3) 0.007(2) -0.013(2) -0.006(3)
F15 0.069(3) 0.058(4) 0.026(3) -0.002(2) -0.010(2) 0.009(3)
F5 0.084(4) 0.074(4) 0.023(3) 0.004(3) 0.004(2) 0.019(3)
F20 0.070(4) 0.068(4) 0.022(3) -0.001(2) 0.006(2) -0.004(3)
F10 0.085(4) 0.071(4) 0.023(3) 0.003(3) 0.004(2) -0.023(3)
F18 0.063(3) 0.044(4) 0.045(3) -0.003(2) 0.005(2) -0.004(3)
F14 0.055(3) 0.055(3) 0.040(3) -0.012(3) -0.001(2) -0.002(2)
F13 0.058(3) 0.035(3) 0.044(3) 0.006(2) -0.004(2) 0.001(2)
F16 0.078(4) 0.045(4) 0.036(3) 0.002(2) -0.011(2) 0.015(3)
F8 0.072(4) 0.039(3) 0.043(3) 0.011(2) 0.006(2) 0.002(3)
F7 0.083(4) 0.059(4) 0.049(3) -0.007(3) -0.001(3) 0.012(3)
F2 0.082(4) 0.066(4) 0.035(3) -0.001(3) 0.007(2) -0.019(3)
F11 0.075(4) 0.049(4) 0.039(3) -0.006(2) 0.004(2) -0.009(3)
F4 0.072(4) 0.059(4) 0.040(3) -0.013(3) -0.004(2) 0.004(3)
F9 0.071(4) 0.057(4) 0.047(3) -0.008(3) -0.002(3) -0.006(3)
N1 0.052(5) 0.059(6) 0.025(4) 0.004(4) 0.003(3) -0.012(4)
N2 0.049(4) 0.048(5) 0.020(4) -0.001(4) 0.005(3) -0.002(4)
N3 0.053(4) 0.034(5) 0.025(4) -0.009(3) -0.002(3) -0.003(3)
N4 0.039(4) 0.055(5) 0.042(5) -0.007(4) -0.001(3) 0.005(4)
C32 0.050(5) 0.034(6) 0.018(4) -0.003(4) -0.007(4) -0.007(4)
C28 0.031(5) 0.046(6) 0.024(5) 0.003(4) 0.002(3) 0.013(4)
C22 0.029(5) 0.051(6) 0.037(5) 0.014(5) -0.007(4) -0.008(4)
C41 0.031(4) 0.033(6) 0.029(5) 0.003(4) 0.001(3) 0.002(4)
C50 0.039(5) 0.038(6) 0.028(5) -0.001(4) -0.005(4) -0.011(4)
C30 0.040(5) 0.039(6) 0.011(4) -0.010(4) 0.004(3) 0.007(4)
C51 0.030(5) 0.058(7) 0.020(4) 0.012(4) -0.010(3) 0.006(4)
C9 0.033(5) 0.082(8) 0.037(6) 0.023(6) -0.001(4) 0.010(5)
C1 0.052(5) 0.047(6) 0.022(5) 0.004(4) -0.012(4) -0.003(4)
C3 0.049(6) 0.062(7) 0.026(5) -0.016(5) -0.005(4) 0.000(5)
C17 0.040(5) 0.037(6) 0.029(5) -0.004(4) -0.006(4) -0.005(4)
C37 0.034(5) 0.057(7) 0.043(6) 0.004(5) -0.001(4) 0.004(5)
C34 0.023(4) 0.055(6) 0.021(4) 0.000(4) 0.003(3) 0.005(4)
C49 0.026(5) 0.060(7) 0.046(6) 0.003(5) 0.001(4) 0.002(4)
C39 0.037(5) 0.032(5) 0.027(5) 0.000(4) 0.003(3) 0.008(4)
C45 0.045(5) 0.047(7) 0.034(6) 0.009(5) -0.003(4) -0.010(4)
C2 0.036(5) 0.036(6) 0.042(6) 0.012(5) 0.003(4) -0.004(4)
C27 0.029(5) 0.050(6) 0.026(5) 0.001(4) -0.006(3) 0.000(4)
C23 0.034(5) 0.077(8) 0.026(5) -0.008(5) -0.004(4) -0.016(5)
C42 0.043(5) 0.056(6) 0.016(4) 0.003(4) 0.005(3) -0.003(4)
C11 0.032(5) 0.053(7) 0.036(5) 0.030(5) -0.001(4) -0.001(4)
C43 0.039(5) 0.060(7) 0.017(5) -0.001(5) 0.002(3) -0.006(4)
C10 0.044(5) 0.089(8) 0.004(4) -0.001(5) 0.004(3) 0.019(5)
C38 0.047(5) 0.043(6) 0.024(5) -0.005(4) 0.005(4) 0.003(4)
C6 0.042(5) 0.068(8) 0.026(5) -0.005(5) 0.012(4) 0.023(5)
C31 0.052(6) 0.029(6) 0.047(6) -0.009(5) 0.008(4) -0.004(4)
C48 0.037(5) 0.048(6) 0.020(5) 0.002(4) 0.003(3) 0.009(4)
C47 0.028(4) 0.046(6) 0.028(5) -0.010(4) 0.001(3) 0.000(4)
C7 0.049(6) 0.047(6) 0.035(5) 0.004(5) -0.006(4) 0.010(4)
C16 0.038(5) 0.027(5) 0.049(6) 0.011(4) -0.002(4) 0.003(4)
C13 0.040(5) 0.057(7) 0.017(5) 0.008(5) 0.000(4) -0.006(4)
C46 0.043(5) 0.053(6) 0.021(4) -0.005(4) -0.006(4) 0.010(4)
C5 0.030(5) 0.046(6) 0.034(5) -0.018(5) 0.001(4) 0.000(4)
C52 0.038(5) 0.053(6) 0.018(4) -0.010(4) 0.005(3) -0.002(4)
C15 0.045(5) 0.059(7) 0.028(5) 0.006(5) -0.002(4) 0.000(5)
C14 0.053(6) 0.058(7) 0.042(6) 0.011(5) 0.007(4) 0.010(5)
C20 0.038(5) 0.057(7) 0.028(5) 0.004(5) 0.010(4) 0.011(5)
C12 0.045(6) 0.058(7) 0.045(6) 0.013(6) -0.013(4) -0.010(5)
C40 0.042(5) 0.027(5) 0.029(5) -0.005(4) 0.007(4) 0.000(4)
C35 0.035(5) 0.043(6) 0.040(5) 0.002(5) 0.002(4) -0.003(4)
C25 0.053(6) 0.048(7) 0.027(5) -0.007(5) 0.012(4) 0.007(5)
C21 0.040(5) 0.061(7) 0.017(4) -0.002(5) 0.005(3) -0.006(5)
C18 0.040(5) 0.048(7) 0.038(5) -0.016(5) -0.005(4) -0.003(4)
C19 0.044(5) 0.031(6) 0.028(5) 0.012(4) 0.001(4) 0.007(4)
C44 0.040(5) 0.040(6) 0.037(5) -0.022(5) 0.000(4) 0.010(4)
C36 0.048(5) 0.032(6) 0.023(5) -0.013(4) -0.003(4) 0.002(4)
C26 0.033(5) 0.048(7) 0.040(6) 0.015(5) -0.013(4) -0.001(4)
C33 0.044(5) 0.048(6) 0.015(4) 0.005(4) 0.003(3) 0.008(4)
C8 0.041(5) 0.035(6) 0.035(5) -0.010(4) -0.005(4) 0.008(4)
C29 0.042(5) 0.041(6) 0.019(4) 0.005(4) -0.007(3) -0.008(4)
C24 0.022(4) 0.051(7) 0.047(6) 0.028(5) -0.006(4) 0.012(4)
C4 0.035(5) 0.042(7) 0.065(7) 0.038(6) -0.012(5) -0.005(4)

loop_
_atom_type_symbol
_atom_type_description
_atom_type_scat_dispersion_real
_atom_type_scat_dispersion_imag
_atom_type_scat_source
C C 0.0033 0.0016 'International Tables Vol C Tables 4.2.6.8 and 6.1.1.4'
H H 0.0000 0.0000 'International Tables Vol C Tables 4.2.6.8 and 6.1.1.4'
N N 0.0061 0.0033 'International Tables Vol C Tables 4.2.6.8 and 6.1.1.4'
F F 0.0171 0.0103 'International Tables Vol C Tables 4.2.6.8 and 6.1.1.4'

loop_
_geom_angle_atom_site_label_1
_geom_angle_atom_site_label_2
_geom_angle_atom_site_label_3
_geom_angle
_geom_angle_site_symmetry_1
_geom_angle_site_symmetry_3
C14 N1 C21 120.2(8) . .
C27 N2 C34 118.0(8) . .
C40 N3 C47 118.5(7) . .
C1 N4 C8 121.6(8) . .
C33 C32 F15 120.6(8) . .
C33 C32 C31 121.4(8) . .
F15 C32 C31 118.0(7) . .
C29 C28 C33 118.8(7) . .
C29 C28 C27 121.4(7) . .
C33 C28 C27 119.7(8) . .
C23 C22 C21 117.1(9) . .
C23 C22 H22 121.5 . .
C21 C22 H22 121.5 . .
C42 C41 C46 119.7(7) . .
C42 C41 C40 120.5(8) . .
C46 C41 C40 119.8(7) . .
C49 C50 C51 114.2(8) . .
C49 C50 H50 122.9 . .
C51 C50 H50 122.9 . .
C29 C30 F13 122.9(7) . .
C29 C30 C31 121.1(8) . .
F13 C30 C31 115.9(7) . .
C52 C51 F17 121.1(8) . .
C52 C51 C50 123.7(7) . .
F17 C51 C50 115.2(7) . .
C10 C9 C8 117.7(9) . .
C10 C9 H9 121.1 . .
C8 C9 H9 121.1 . .
N4 C1 C2 123.4(9) . .
N4 C1 H1 118.3 . .
C2 C1 H1 118.3 . .
C4 C3 C2 119.2(9) . .
C4 C3 H3 120.4 . .
C2 C3 H3 120.4 . .
F10 C17 C18 121.0(7) . .
F10 C17 C16 120.9(8) . .
C18 C17 C16 118.1(8) . .
C38 C37 C36 113.9(8) . .
C38 C37 H37 123.0 . .
C36 C37 H37 123.0 . .
C39 C34 N2 117.9(8) . .
C39 C34 C35 118.8(7) . .
N2 C34 C35 123.1(7) . .
C48 C49 F16 119.7(8) . .
C48 C49 C50 123.7(9) . .
F16 C49 C50 116.6(8) . .
C38 C39 C34 119.2(8) . .
C38 C39 H39 120.4 . .
C34 C39 H39 120.4 . .
F18 C45 C44 117.5(8) . .
F18 C45 C46 120.2(8) . .
C44 C45 C46 122.3(9) . .
C3 C2 C7 120.0(8) . .
C3 C2 C1 120.8(8) . .
C7 C2 C1 119.1(8) . .
N2 C27 C28 119.7(8) . .
N2 C27 H27 120.2 . .
C28 C27 H27 120.2 . .
C24 C23 F6 117.5(7) . .
C24 C23 C22 127.7(9) . .
F6 C23 C22 114.7(9) . .
C43 C42 C41 120.4(9) . .
C43 C42 H42 119.8 . .
C41 C42 H42 119.8 . .
C12 C11 C10 112.6(9) . .
C12 C11 H11 123.7 . .
C10 C11 H11 123.7 . .
C42 C43 C44 121.8(8) . .
C42 C43 F20 121.8(9) . .
C44 C43 F20 116.4(7) . .
F1 C10 C9 116.4(9) . .
F1 C10 C11 117.9(8) . .
C9 C10 C11 125.7(8) . .
C37 C38 C39 125.7(8) . .
C37 C38 F12 115.9(7) . .
C39 C38 F12 118.3(8) . .
C7 C6 F5 122.7(9) . .
C7 C6 C5 122.0(8) . .
F5 C6 C5 115.3(8) . .
F14 C31 C32 119.4(8) . .
F14 C31 C30 121.6(8) . .
C32 C31 C30 119.0(7) . .
C49 C48 C47 119.2(8) . .
C49 C48 H48 120.4 . .
C47 C48 H48 120.4 . .
C52 C47 C48 120.0(7) . .
C52 C47 N3 116.1(8) . .
C48 C47 N3 123.8(7) . .
C6 C7 C2 118.8(9) . .
C6 C7 H7 120.6 . .
C2 C7 H7 120.6 . .
C15 C16 C17 119.8(8) . .
C15 C16 H16 120.1 . .
C17 C16 H16 120.1 . .
C12 C13 C8 120.4(8) . .
C12 C13 H13 119.8 . .
C8 C13 H13 119.8 . .
C45 C46 C41 117.4(8) . .
C45 C46 H46 121.3 . .
C41 C46 H46 121.3 . .
F4 C5 C6 122.5(8) . .
F4 C5 C4 119.8(9) . .
C6 C5 C4 117.7(8) . .
C51 C52 C47 119.3(9) . .
C51 C52 H52 120.4 . .
C47 C52 H52 120.4 . .
C20 C15 C16 118.6(8) . .
C20 C15 C14 121.7(8) . .
C16 C15 C14 119.7(9) . .
N1 C14 C15 121.7(9) . .
N1 C14 H14 119.1 . .
C15 C14 H14 119.1 . .
C19 C20 C15 121.6(8) . .
C19 C20 H20 119.2 . .
C15 C20 H20 119.2 . .
C13 C12 F2 118.0(8) . .
C13 C12 C11 125.3(10) . .
F2 C12 C11 116.7(9) . .
N3 C40 C41 121.1(8) . .
N3 C40 H40 119.5 . .
C41 C40 H40 119.5 . .
C36 C35 C34 117.0(8) . .
C36 C35 H35 121.5 . .
C34 C35 H35 121.5 . .
F7 C25 C26 119.3(8) . .
F7 C25 C24 115.6(8) . .
C26 C25 C24 125.1(9) . .
C22 C21 C26 118.9(8) . .
C22 C21 N1 118.1(9) . .
C26 C21 N1 122.7(7) . .
F9 C18 C17 118.4(8) . .
F9 C18 C19 119.7(9) . .
C17 C18 C19 121.8(8) . .
F8 C19 C20 123.2(7) . .
F8 C19 C18 116.8(7) . .
C20 C19 C18 120.0(8) . .
F19 C44 C43 121.6(8) . .
F19 C44 C45 120.0(9) . .
C43 C44 C45 118.3(7) . .
F11 C36 C35 116.7(7) . .
F11 C36 C37 118.1(7) . .
C35 C36 C37 125.2(9) . .
C25 C26 C21 119.4(8) . .
C25 C26 H26 120.3 . .
C21 C26 H26 120.3 . .
C32 C33 C28 119.5(8) . .
C32 C33 H33 120.2 . .
C28 C33 H33 120.2 . .
N4 C8 C13 124.7(8) . .
N4 C8 C9 117.0(9) . .
C13 C8 C9 118.1(8) . .
C30 C29 C28 120.1(7) . .
C30 C29 H29 119.9 . .
C28 C29 H29 119.9 . .
C23 C24 C25 111.6(9) . .
C23 C24 H24 124.2 . .
C25 C24 H24 124.2 . .
C3 C4 F3 122.1(9) . .
C3 C4 C5 122.3(9) . .
F3 C4 C5 115.6(9) . .

loop_
_geom_bond_atom_site_label_1
_geom_bond_atom_site_label_2
_geom_bond_distance
_geom_bond_site_symmetry_2
F1 C10 1.367(8) .
F17 C51 1.350(8) .
F3 C4 1.371(10) .
F19 C44 1.345(8) .
F12 C38 1.373(9) .
F6 C23 1.376(9) .
F15 C32 1.365(9) .
F5 C6 1.369(9) .
F20 C43 1.372(9) .
F10 C17 1.327(9) .
F18 C45 1.363(9) .
F14 C31 1.345(9) .
F13 C30 1.348(9) .
F16 C49 1.358(10) .
F8 C19 1.344(9) .
F7 C25 1.359(10) .
F2 C12 1.364(10) .
F11 C36 1.359(9) .
F4 C5 1.313(8) .
F9 C18 1.313(9) .
N1 C14 1.255(10) .
N1 C21 1.410(11) .
N2 C27 1.287(9) .
N2 C34 1.414(10) .
N3 C40 1.281(9) .
N3 C47 1.401(9) .
N4 C1 1.292(10) .
N4 C8 1.390(10) .
C32 C33 1.343(11) .
C32 C31 1.388(12) .
C28 C29 1.402(11) .
C28 C33 1.415(10) .
C28 C27 1.466(11) .
C22 C23 1.391(12) .
C22 C21 1.397(11) .
C22 H22 0.9500 .
C41 C42 1.387(10) .
C41 C46 1.393(11) .
C41 C40 1.478(10) .
C50 C49 1.414(11) .
C50 C51 1.412(11) .
C50 H50 0.9500 .
C30 C29 1.345(10) .
C30 C31 1.383(11) .
C51 C52 1.354(11) .
C9 C10 1.379(13) .
C9 C8 1.404(11) .
C9 H9 0.9500 .
C1 C2 1.423(11) .
C1 H1 0.9500 .
C3 C4 1.340(13) .
C3 C2 1.383(12) .
C3 H3 0.9500 .
C17 C18 1.374(12) .
C17 C16 1.419(11) .
C37 C38 1.348(12) .
C37 C36 1.393(11) .
C37 H37 0.9500 .
C34 C39 1.396(10) .
C34 C35 1.412(11) .
C49 C48 1.352(11) .
C39 C38 1.361(11) .
C39 H39 0.9500 .
C45 C44 1.367(11) .
C45 C46 1.373(11) .
C2 C7 1.415(11) .
C27 H27 0.9500 .
C23 C24 1.368(12) .
C42 C43 1.326(11) .
C42 H42 0.9500 .
C11 C12 1.379(11) .
C11 C10 1.396(12) .
C11 H11 0.9500 .
C43 C44 1.364(12) .
C6 C7 1.350(11) .
C6 C5 1.377(12) .
C48 C47 1.394(11) .
C48 H48 0.9500 .
C47 C52 1.388(11) .
C7 H7 0.9500 .
C16 C15 1.414(11) .
C16 H16 0.9500 .
C13 C12 1.348(11) .
C13 C8 1.389(11) .
C13 H13 0.9500 .
C46 H46 0.9500 .
C5 C4 1.400(12) .
C52 H52 0.9500 .
C15 C20 1.380(12) .
C15 C14 1.448(12) .
C14 H14 0.9500 .
C20 C19 1.358(12) .
C20 H20 0.9500 .
C40 H40 0.9500 .
C35 C36 1.386(10) .
C35 H35 0.9500 .
C25 C26 1.368(11) .
C25 C24 1.415(11) .
C21 C26 1.400(12) .
C18 C19 1.377(11) .
C26 H26 0.9500 .
C33 H33 0.9500 .
C29 H29 0.9500 .
C24 H24 0.9500 .
